data_4062348
loop_
_publ_author_name
'Burgio, James'
'Yardy, Nicholas M.'
'Petersen, Jeffrey L.'
'Lemke, Frederick R.'

_publ_section_title
;
 Facile Synthesis and Structures of \h^6^-Arene Bis(silyl) Complexes of
 Ruthenium(II): (\h^6^-arene)Ru(PPh~3~)(SiX~3~)~2~
;
_journal_issue 24
_journal_name_full Organometallics
_journal_page_first 4928
_journal_page_last 4932
_journal_paper_doi 10.1021/om034009w
_journal_volume 22
_journal_year 2003
_chemical_formula_sum 'C24 H21 Cl6 P Ru Si2'
_chemical_formula_weight 710.33
_space_group_IT_number 33
_symmetry_cell_setting orthorhombic
_symmetry_space_group_name_Hall 'P 2c -2n'
_symmetry_space_group_name_H-M 'P n a 21'
_cell_angle_alpha 90.00
_cell_angle_beta 90.00
_cell_angle_gamma 90.00
_cell_formula_units_Z 4
_cell_length_a 18.7214(11)
_cell_length_b 12.5845(7)
_cell_length_c 11.5291(6)
_cell_measurement_temperature 295(2)
_cell_volume 2716.2(3)
_diffrn_ambient_temperature 295(2)
_exptl_crystal_density_diffrn 1.737
_cod_original_sg_symbol_H-M 'P ? ? ?'
_cod_database_code 4062348

loop_
_symmetry_equiv_pos_as_xyz
'x, y, z'
'-x, -y, z+1/2'
'x+1/2, -y+1/2, z'
'-x+1/2, y+1/2, z+1/2'

loop_
_atom_site_label
_atom_site_type_symbol
_atom_site_fract_x
_atom_site_fract_y
_atom_site_fract_z
_atom_site_U_iso_or_equiv
_atom_site_adp_type
_atom_site_occupancy
_atom_site_symmetry_multiplicity
_atom_site_calc_flag
_atom_site_refinement_flags
_atom_site_disorder_assembly
_atom_site_disorder_group
Ru Ru 0.188130(10) 0.774813(15) 0.607539(19) 0.02821(5) Uani 1 1 d . . .
Si1 Si 0.06523(4) 0.78589(7) 0.57965(6) 0.03556(18) Uani 1 1 d . . .
Si2 Si 0.16646(5) 0.65485(6) 0.75644(7) 0.03571(17) Uani 1 1 d . . .
Cl1 Cl -0.00585(4) 0.85049(7) 0.69847(6) 0.0527(2) Uani 1 1 d . . .
Cl2 Cl 0.03583(5) 0.87108(8) 0.42972(6) 0.0536(2) Uani 1 1 d . . .
Cl3 Cl 0.01607(5) 0.64228(7) 0.53940(8) 0.0601(2) Uani 1 1 d . . .
Cl4 Cl 0.14579(5) 0.49959(6) 0.70131(8) 0.0584(2) Uani 1 1 d . . .
Cl5 Cl 0.25774(5) 0.62583(7) 0.85675(8) 0.0593(2) Uani 1 1 d . . .
Cl6 Cl 0.08936(5) 0.67063(7) 0.88327(6) 0.0509(2) Uani 1 1 d . . .
P P 0.19593(3) 0.92020(6) 0.73464(5) 0.02800(14) Uani 1 1 d . . .
C1 C 0.2255(2) 0.8316(3) 0.4252(2) 0.0487(8) Uani 1 1 d . . .
H1 H 0.2112 0.8906 0.3827 0.058 Uiso 1 1 calc R . .
C2 C 0.18833(18) 0.7352(3) 0.4160(3) 0.0482(8) Uani 1 1 d . . .
H2 H 0.1482 0.7310 0.3687 0.058 Uiso 1 1 calc R . .
C3 C 0.21075(19) 0.6460(3) 0.4769(3) 0.0495(8) Uani 1 1 d . . .
H3 H 0.1862 0.5821 0.4696 0.059 Uiso 1 1 calc R . .
C4 C 0.2704(2) 0.6529(3) 0.5491(3) 0.0535(9) Uani 1 1 d . . .
H4 H 0.2855 0.5935 0.5903 0.064 Uiso 1 1 calc R . .
C5 C 0.30773(17) 0.7488(3) 0.5598(3) 0.0552(9) Uani 1 1 d . . .
H5 H 0.3478 0.7535 0.6071 0.066 Uiso 1 1 calc R . .
C6 C 0.2837(2) 0.8374(3) 0.4981(3) 0.0554(9) Uani 1 1 d . . .
H6 H 0.3075 0.9018 0.5065 0.066 Uiso 1 1 calc R . .
C7 C 0.28935(14) 0.9650(2) 0.7382(2) 0.0329(6) Uani 1 1 d . . .
C8 C 0.34262(16) 0.8982(3) 0.7832(3) 0.0437(7) Uani 1 1 d . . .
H8 H 0.3304 0.8312 0.8110 0.052 Uiso 1 1 calc R . .
C9 C 0.41256(17) 0.9308(3) 0.7868(3) 0.0564(9) Uani 1 1 d . . .
H9 H 0.4471 0.8873 0.8201 0.068 Uiso 1 1 calc R . .
C10 C 0.43161(18) 1.0280(3) 0.7410(3) 0.0613(10) Uani 1 1 d . . .
H10 H 0.4789 1.0503 0.7444 0.074 Uiso 1 1 calc R . .
C11 C 0.38155(17) 1.0913(3) 0.6910(3) 0.0516(8) Uani 1 1 d . . .
H11 H 0.3950 1.1552 0.6569 0.062 Uiso 1 1 calc R . .
C12 C 0.31078(15) 1.0609(2) 0.6906(2) 0.0395(7) Uani 1 1 d . . .
H12 H 0.2768 1.1057 0.6578 0.047 Uiso 1 1 calc R . .
C13 C 0.15034(14) 1.0435(2) 0.6908(2) 0.0326(6) Uani 1 1 d . . .
C14 C 0.13185(15) 1.0584(2) 0.5766(2) 0.0378(6) Uani 1 1 d . . .
H14 H 0.1396 1.0041 0.5233 0.045 Uiso 1 1 calc R . .
C15 C 0.10178(17) 1.1534(2) 0.5396(3) 0.0475(8) Uani 1 1 d . . .
H15 H 0.0894 1.1625 0.4621 0.057 Uiso 1 1 calc R . .
C16 C 0.09047(18) 1.2340(2) 0.6181(4) 0.0532(8) Uani 1 1 d . . .
H16 H 0.0701 1.2976 0.5937 0.064 Uiso 1 1 calc R . .
C17 C 0.10903(19) 1.2210(2) 0.7318(3) 0.0516(8) Uani 1 1 d . . .
H17 H 0.1014 1.2757 0.7845 0.062 Uiso 1 1 calc R . .
C18 C 0.13920(17) 1.1264(2) 0.7687(3) 0.0445(7) Uani 1 1 d . . .
H18 H 0.1521 1.1183 0.8461 0.053 Uiso 1 1 calc R . .
C19 C 0.17166(14) 0.9091(2) 0.8895(2) 0.0310(6) Uani 1 1 d . . .
C20 C 0.10274(16) 0.9345(2) 0.9238(2) 0.0398(7) Uani 1 1 d . . .
H20 H 0.0699 0.9580 0.8689 0.048 Uiso 1 1 calc R . .
C21 C 0.08217(18) 0.9254(3) 1.0384(2) 0.0465(7) Uani 1 1 d . . .
H21 H 0.0360 0.9441 1.0603 0.056 Uiso 1 1 calc R . .
C22 C 0.12961(17) 0.8888(3) 1.1202(3) 0.0491(8) Uani 1 1 d . . .
H22 H 0.1155 0.8819 1.1972 0.059 Uiso 1 1 calc R . .
C23 C 0.19780(17) 0.8625(3) 1.0878(2) 0.0472(8) Uani 1 1 d . . .
H23 H 0.2300 0.8375 1.1428 0.057 Uiso 1 1 calc R . .
C24 C 0.21899(17) 0.8732(2) 0.9730(2) 0.0386(6) Uani 1 1 d . . .
H24 H 0.2655 0.8560 0.9520 0.046 Uiso 1 1 calc R . .

loop_
_atom_site_aniso_label
_atom_site_aniso_U_11
_atom_site_aniso_U_22
_atom_site_aniso_U_33
_atom_site_aniso_U_23
_atom_site_aniso_U_13
_atom_site_aniso_U_12
Ru 0.03090(10) 0.02545(10) 0.02828(8) -0.00272(10) 0.00040(10) 0.00158(8)
Si1 0.0324(4) 0.0412(4) 0.0331(4) -0.0007(3) -0.0037(3) -0.0005(3)
Si2 0.0412(4) 0.0276(4) 0.0384(4) 0.0034(3) -0.0047(3) -0.0017(4)
Cl1 0.0414(4) 0.0724(6) 0.0444(4) -0.0044(4) 0.0021(3) 0.0110(4)
Cl2 0.0516(5) 0.0689(6) 0.0404(3) 0.0069(4) -0.0118(3) 0.0096(4)
Cl3 0.0541(5) 0.0562(5) 0.0701(5) -0.0089(4) -0.0075(4) -0.0171(4)
Cl4 0.0735(6) 0.0293(4) 0.0723(5) -0.0026(4) -0.0006(5) -0.0078(4)
Cl5 0.0580(5) 0.0475(5) 0.0726(5) 0.0168(4) -0.0258(4) 0.0012(4)
Cl6 0.0572(5) 0.0512(5) 0.0442(4) 0.0048(3) 0.0068(3) -0.0087(4)
P 0.0302(3) 0.0252(3) 0.0286(3) -0.0020(3) 0.0011(3) 0.0016(3)
C1 0.069(2) 0.0444(18) 0.0327(14) -0.0043(13) 0.0140(15) 0.0037(17)
C2 0.051(2) 0.056(2) 0.0370(14) -0.0167(15) 0.0023(13) 0.0076(16)
C3 0.059(2) 0.0376(18) 0.0514(17) -0.0195(15) 0.0131(17) -0.0050(16)
C4 0.064(2) 0.048(2) 0.0487(17) -0.0040(15) 0.0159(16) 0.0236(17)
C5 0.0379(18) 0.079(3) 0.0492(16) -0.0208(18) 0.0057(13) 0.0082(17)
C6 0.064(2) 0.054(2) 0.0484(17) -0.0190(16) 0.0312(17) -0.0148(17)
C7 0.0311(14) 0.0365(15) 0.0311(12) -0.0066(11) 0.0028(11) -0.0007(11)
C8 0.0401(17) 0.0430(18) 0.0481(15) -0.0028(14) 0.0037(13) 0.0031(14)
C9 0.0332(18) 0.072(3) 0.0640(19) -0.0086(19) -0.0023(15) 0.0097(17)
C10 0.0364(18) 0.074(3) 0.073(2) -0.021(2) 0.0121(17) -0.0136(18)
C11 0.048(2) 0.0489(19) 0.0583(18) -0.0136(16) 0.0185(16) -0.0145(16)
C12 0.0402(16) 0.0389(17) 0.0396(13) -0.0046(12) 0.0056(12) -0.0016(13)
C13 0.0296(14) 0.0267(14) 0.0415(13) 0.0002(12) 0.0015(11) 0.0024(11)
C14 0.0419(16) 0.0317(15) 0.0397(15) 0.0006(11) 0.0040(12) 0.0037(12)
C15 0.0490(19) 0.0427(19) 0.0507(17) 0.0131(15) -0.0035(14) 0.0046(15)
C16 0.0529(18) 0.0338(15) 0.073(2) 0.0092(17) 0.003(2) 0.0089(13)
C17 0.059(2) 0.0302(17) 0.066(2) -0.0061(15) 0.0031(17) 0.0075(14)
C18 0.055(2) 0.0318(16) 0.0470(15) -0.0085(13) -0.0020(14) 0.0042(14)
C19 0.0364(15) 0.0271(14) 0.0296(11) -0.0043(10) 0.0033(10) -0.0038(11)
C20 0.0385(16) 0.0412(17) 0.0396(14) -0.0043(12) 0.0011(12) 0.0012(13)
C21 0.0475(18) 0.0474(19) 0.0445(16) -0.0074(14) 0.0135(14) -0.0018(15)
C22 0.065(2) 0.0504(18) 0.0319(14) 0.0028(14) 0.0092(15) -0.0074(15)
C23 0.058(2) 0.0487(18) 0.0352(17) 0.0064(13) -0.0064(14) -0.0052(14)
C24 0.0391(17) 0.0363(16) 0.0404(14) 0.0010(12) 0.0012(12) -0.0018(12)

loop_
_geom_bond_atom_site_label_1
_geom_bond_atom_site_label_2
_geom_bond_distance
_geom_bond_site_symmetry_2
_geom_bond_publ_flag
Ru C3 2.253(3) . ?
Ru C2 2.264(3) . ?
Ru C4 2.276(3) . ?
Ru Si2 2.3218(8) . ?
Ru C6 2.326(3) . ?
Ru Si1 2.3273(8) . ?
Ru C1 2.328(3) . ?
Ru C5 2.329(3) . ?
Ru P 2.3486(7) . ?
Si1 Cl1 2.0757(11) . ?
Si1 Cl3 2.0805(11) . ?
Si1 Cl2 2.1071(10) . ?
Si2 Cl6 2.0643(11) . ?
Si2 Cl4 2.0907(11) . ?
Si2 Cl5 2.0955(11) . ?
P C7 1.838(3) . ?
P C13 1.842(3) . ?
P C19 1.848(3) . ?
C1 C6 1.377(5) . ?
C1 C2 1.402(5) . ?
C2 C3 1.389(5) . ?
C3 C4 1.396(5) . ?
C4 C5 1.400(5) . ?
C5 C6 1.396(5) . ?
C7 C12 1.385(4) . ?
C7 C8 1.404(4) . ?
C8 C9 1.373(4) . ?
C9 C10 1.379(5) . ?
C10 C11 1.358(5) . ?
C11 C12 1.379(4) . ?
C13 C14 1.375(4) . ?
C13 C18 1.392(4) . ?
C14 C15 1.389(4) . ?
C15 C16 1.376(5) . ?
C16 C17 1.366(5) . ?
C17 C18 1.384(4) . ?
C19 C24 1.384(4) . ?
C19 C20 1.387(4) . ?
C20 C21 1.381(4) . ?
C21 C22 1.375(4) . ?
C22 C23 1.371(4) . ?
C23 C24 1.388(4) . ?
